data_4103849
loop_
_publ_author_name
'Vladimir V. Grushin'
'William J. Marshall'

_publ_section_title
;
 trans-Difluoro Complexes of Palladium(II)
;
_journal_name_full 'Journal of the American Chemical Society'
_journal_page_first 918
_journal_page_last 919
_journal_paper_doi 10.1021/ja808975a
_journal_volume 131
_journal_year 2009
_chemical_formula_sum 'C24 H31 F N2 Pd'
_chemical_formula_weight 472.91
_chemical_name_systematic
; 
 ? 
;
_space_group_IT_number 14
_symmetry_cell_setting monoclinic
_symmetry_space_group_name_Hall '-P 2ybc'
_symmetry_space_group_name_H-M 'P 1 21/c 1'
_atom_sites_solution_hydrogens geom
_atom_sites_solution_primary direct
_atom_sites_solution_secondary difmap
_audit_creation_method SHELXL-97
_cell_angle_alpha 90.00
_cell_angle_beta 108.507(12)
_cell_angle_gamma 90.00
_cell_formula_units_Z 4
_cell_length_a 16.821(14)
_cell_length_b 12.063(10)
_cell_length_c 11.799(9)
_cell_measurement_reflns_used 7667
_cell_measurement_temperature 293(2)
_cell_measurement_theta_max 29.02
_cell_measurement_theta_min 2.48
_cell_volume 2270(3)
_computing_cell_refinement 'Bruker SAINT'
_computing_data_collection 'Bruker APEX2'
_computing_data_reduction 'Bruker SAINT'
_computing_molecular_graphics 'Bruker SHELXTL'
_computing_publication_material 'Bruker SHELXTL'
_computing_structure_refinement 'SHELXL-97 (Sheldrick, 2008)'
_computing_structure_solution 'SHELXS-97 (Sheldrick, 2008)'
_diffrn_ambient_temperature 293(2)
_diffrn_measured_fraction_theta_full 0.993
_diffrn_measured_fraction_theta_max 0.993
_diffrn_measurement_device_type 'Bruker APEX-II CCD'
_diffrn_measurement_method '\f and \w scans'
_diffrn_radiation_monochromator graphite
_diffrn_radiation_source 'fine-focus sealed tube'
_diffrn_radiation_type MoK\a
_diffrn_radiation_wavelength 0.71073
_diffrn_reflns_av_R_equivalents 0.0426
_diffrn_reflns_av_sigmaI/netI 0.0273
_diffrn_reflns_limit_h_max 23
_diffrn_reflns_limit_h_min -23
_diffrn_reflns_limit_k_max 16
_diffrn_reflns_limit_k_min -16
_diffrn_reflns_limit_l_max 16
_diffrn_reflns_limit_l_min -15
_diffrn_reflns_number 45925
_diffrn_reflns_theta_full 29.15
_diffrn_reflns_theta_max 29.15
_diffrn_reflns_theta_min 2.12
_exptl_absorpt_coefficient_mu 0.836
_exptl_absorpt_correction_type none
_exptl_crystal_colour colourless
_exptl_crystal_density_diffrn 1.384
_exptl_crystal_density_method 'not measured'
_exptl_crystal_description flet.needle
_exptl_crystal_F_000 976
_exptl_crystal_size_max 0.45
_exptl_crystal_size_mid 0.14
_exptl_crystal_size_min 0.04
_refine_diff_density_max 0.586
_refine_diff_density_min -0.589
_refine_diff_density_rms 0.065
_refine_ls_extinction_method none
_refine_ls_goodness_of_fit_ref 1.041
_refine_ls_hydrogen_treatment riding
_refine_ls_matrix_type full
_refine_ls_number_parameters 259
_refine_ls_number_reflns 6074
_refine_ls_number_restraints 0
_refine_ls_restrained_S_all 1.041
_refine_ls_R_factor_all 0.0332
_refine_ls_R_factor_gt 0.0258
_refine_ls_shift/su_max 0.002
_refine_ls_shift/su_mean 0.000
_refine_ls_structure_factor_coef Fsqd
_refine_ls_weighting_details 'calc w=1/[\s^2^(Fo^2^)+(0.0263P)^2^+1.2005P] where P=(Fo^2^+2Fc^2^)/3'
_refine_ls_weighting_scheme calc
_refine_ls_wR_factor_gt 0.0597
_refine_ls_wR_factor_ref 0.0635
_reflns_number_gt 5173
_reflns_number_total 6074
_reflns_threshold_expression >2sigma(I)
_cod_data_source_file ja808975a_si_001_7.cif
_cod_data_source_block 08231
_cod_database_code 4103849

loop_
_symmetry_equiv_pos_as_xyz
'x, y, z'
'-x, y+1/2, -z+1/2'
'-x, -y, -z'
'x, -y-1/2, z-1/2'

loop_
_atom_site_label
_atom_site_type_symbol
_atom_site_fract_x
_atom_site_fract_y
_atom_site_fract_z
_atom_site_U_iso_or_equiv
_atom_site_adp_type
_atom_site_occupancy
_atom_site_symmetry_multiplicity
_atom_site_calc_flag
_atom_site_refinement_flags
Pd1 Pd 0.217853(8) 0.536859(10) 0.290256(10) 0.02106(5) Uani 1 1 d .
C1 C 0.25829(11) 0.38209(14) 0.29984(14) 0.0245(3) Uani 1 1 d .
F1 F 0.17827(7) 0.70091(8) 0.27822(9) 0.0281(2) Uani 1 1 d .
N1 N 0.15158(10) 0.51521(12) 0.11289(12) 0.0247(3) Uani 1 1 d .
N2 N 0.28524(9) 0.56402(12) 0.46566(12) 0.0221(3) Uani 1 1 d .
C2 C 0.24683(12) 0.30526(16) 0.38206(16) 0.0300(4) Uani 1 1 d .
H2A H 0.2200 0.3273 0.4362 0.036 Uiso 1 1 calc R
C3 C 0.27489(14) 0.19624(17) 0.38429(18) 0.0367(4) Uani 1 1 d .
H3A H 0.2658 0.1462 0.4389 0.044 Uiso 1 1 calc R
C4 C 0.31617(13) 0.16172(17) 0.30571(19) 0.0378(5) Uani 1 1 d .
H4A H 0.3352 0.0891 0.3079 0.045 Uiso 1 1 calc R
C5 C 0.32864(13) 0.23656(18) 0.22407(19) 0.0367(4) Uani 1 1 d .
H5A H 0.3561 0.2141 0.1708 0.044 Uiso 1 1 calc R
C6 C 0.30026(13) 0.34535(17) 0.22131(16) 0.0322(4) Uani 1 1 d .
H6A H 0.3094 0.3947 0.1662 0.039 Uiso 1 1 calc R
C7 C 0.15222(14) 0.60172(16) 0.04016(16) 0.0358(5) Uani 1 1 d .
H7A H 0.1761 0.6681 0.0747 0.043 Uiso 1 1 calc R
C8 C 0.11930(13) 0.59632(16) -0.08265(16) 0.0345(4) Uani 1 1 d .
H8A H 0.1230 0.6575 -0.1287 0.041 Uiso 1 1 calc R
C9 C 0.08045(11) 0.49941(15) -0.13835(14) 0.0223(3) Uani 1 1 d .
C10 C 0.07578(11) 0.41276(15) -0.06195(14) 0.0250(4) Uani 1 1 d .
H10A H 0.0479 0.3477 -0.0938 0.030 Uiso 1 1 calc R
C11 C 0.11224(12) 0.42276(15) 0.06081(15) 0.0256(4) Uani 1 1 d .
H11A H 0.1093 0.3629 0.1090 0.031 Uiso 1 1 calc R
C12 C 0.04750(11) 0.49256(15) -0.27476(14) 0.0238(3) Uani 1 1 d .
C13 C 0.12026(13) 0.51784(19) -0.32281(17) 0.0365(5) Uani 1 1 d .
H13A H 0.1633 0.4630 -0.2940 0.055 Uiso 1 1 calc R
H13B H 0.1427 0.5899 -0.2959 0.055 Uiso 1 1 calc R
H13C H 0.1003 0.5165 -0.4086 0.055 Uiso 1 1 calc R
C14 C -0.02054(13) 0.58169(17) -0.32219(16) 0.0338(4) Uani 1 1 d .
H14A H -0.0664 0.5675 -0.2922 0.051 Uiso 1 1 calc R
H14B H -0.0403 0.5796 -0.4080 0.051 Uiso 1 1 calc R
H14C H 0.0027 0.6535 -0.2959 0.051 Uiso 1 1 calc R
C15 C 0.01076(14) 0.37821(16) -0.31838(16) 0.0335(4) Uani 1 1 d .
H15A H 0.0532 0.3227 -0.2892 0.050 Uiso 1 1 calc R
H15B H -0.0087 0.3770 -0.4042 0.050 Uiso 1 1 calc R
H15C H -0.0353 0.3633 -0.2891 0.050 Uiso 1 1 calc R
C16 C 0.25089(11) 0.62976(15) 0.53009(15) 0.0242(3) Uani 1 1 d .
H16A H 0.1964 0.6549 0.4946 0.029 Uiso 1 1 calc R
C17 C 0.29279(11) 0.66153(15) 0.64643(15) 0.0244(3) Uani 1 1 d .
H17A H 0.2659 0.7059 0.6874 0.029 Uiso 1 1 calc R
C18 C 0.37522(11) 0.62741(14) 0.70268(14) 0.0218(3) Uani 1 1 d .
C19 C 0.40975(11) 0.55873(15) 0.63557(16) 0.0265(4) Uani 1 1 d .
H19A H 0.4644 0.5332 0.6686 0.032 Uiso 1 1 calc R
C20 C 0.36360(12) 0.52805(15) 0.52015(16) 0.0263(4) Uani 1 1 d .
H20A H 0.3880 0.4805 0.4787 0.032 Uiso 1 1 calc R
C21 C 0.42336(12) 0.67005(15) 0.82806(15) 0.0272(4) Uani 1 1 d .
C22 C 0.37038(13) 0.65818(18) 0.91230(16) 0.0356(4) Uani 1 1 d .
H22A H 0.3586 0.5812 0.9202 0.053 Uiso 1 1 calc R
H22B H 0.3187 0.6980 0.8799 0.053 Uiso 1 1 calc R
H22C H 0.4008 0.6879 0.9894 0.053 Uiso 1 1 calc R
C23 C 0.50627(13) 0.60730(19) 0.88203(17) 0.0379(5) Uani 1 1 d .
H23A H 0.4950 0.5296 0.8859 0.057 Uiso 1 1 calc R
H23B H 0.5342 0.6347 0.9610 0.057 Uiso 1 1 calc R
H23C H 0.5414 0.6183 0.8328 0.057 Uiso 1 1 calc R
C24 C 0.44223(15) 0.79416(17) 0.8165(2) 0.0415(5) Uani 1 1 d .
H24A H 0.4732 0.8026 0.7612 0.062 Uiso 1 1 calc R
H24B H 0.4748 0.8225 0.8933 0.062 Uiso 1 1 calc R
H24C H 0.3905 0.8345 0.7879 0.062 Uiso 1 1 calc R

loop_
_atom_site_aniso_label
_atom_site_aniso_U_11
_atom_site_aniso_U_22
_atom_site_aniso_U_33
_atom_site_aniso_U_23
_atom_site_aniso_U_13
_atom_site_aniso_U_12
Pd1 0.02535(8) 0.02076(7) 0.01613(6) -0.00026(4) 0.00525(5) 0.00009(5)
C1 0.0298(9) 0.0230(8) 0.0182(7) -0.0012(6) 0.0042(6) -0.0004(7)
F1 0.0355(6) 0.0224(5) 0.0243(5) 0.0005(4) 0.0065(4) 0.0036(4)
N1 0.0315(8) 0.0233(7) 0.0168(6) 0.0000(5) 0.0042(6) -0.0027(6)
N2 0.0255(7) 0.0237(7) 0.0163(6) -0.0004(5) 0.0056(5) 0.0004(6)
C2 0.0341(10) 0.0313(10) 0.0252(8) 0.0004(7) 0.0105(7) 0.0006(8)
C3 0.0437(12) 0.0287(10) 0.0356(10) 0.0081(8) 0.0097(9) 0.0029(9)
C4 0.0395(12) 0.0271(10) 0.0429(11) -0.0025(8) 0.0073(9) 0.0071(9)
C5 0.0370(11) 0.0379(11) 0.0372(10) -0.0058(8) 0.0146(9) 0.0076(9)
C6 0.0368(11) 0.0335(10) 0.0298(9) 0.0018(7) 0.0154(8) 0.0024(8)
C7 0.0539(13) 0.0241(9) 0.0221(8) 0.0001(7) 0.0016(8) -0.0122(9)
C8 0.0497(12) 0.0243(9) 0.0221(8) 0.0029(7) 0.0008(8) -0.0102(9)
C9 0.0250(8) 0.0225(8) 0.0181(7) -0.0013(6) 0.0051(6) -0.0021(7)
C10 0.0317(9) 0.0224(9) 0.0199(8) -0.0029(6) 0.0068(7) -0.0061(7)
C11 0.0332(10) 0.0222(8) 0.0217(8) 0.0016(6) 0.0094(7) -0.0035(7)
C12 0.0284(9) 0.0235(8) 0.0179(7) -0.0011(6) 0.0051(6) -0.0021(7)
C13 0.0354(11) 0.0498(13) 0.0254(9) 0.0003(8) 0.0113(8) -0.0053(9)
C14 0.0390(11) 0.0352(11) 0.0233(8) -0.0001(7) 0.0042(8) 0.0044(9)
C15 0.0466(12) 0.0300(10) 0.0210(8) -0.0048(7) 0.0068(8) -0.0082(9)
C16 0.0228(8) 0.0280(9) 0.0210(8) 0.0004(6) 0.0056(6) 0.0048(7)
C17 0.0259(9) 0.0261(9) 0.0212(8) -0.0021(6) 0.0075(7) 0.0024(7)
C18 0.0244(8) 0.0212(8) 0.0192(7) 0.0017(6) 0.0063(6) -0.0014(7)
C19 0.0222(8) 0.0304(9) 0.0249(8) -0.0003(7) 0.0046(7) 0.0033(7)
C20 0.0271(9) 0.0281(9) 0.0241(8) -0.0018(6) 0.0086(7) 0.0050(7)
C21 0.0284(9) 0.0284(9) 0.0212(8) -0.0021(7) 0.0028(7) -0.0006(7)
C22 0.0417(11) 0.0422(11) 0.0209(8) -0.0037(8) 0.0071(8) 0.0019(9)
C23 0.0303(10) 0.0485(12) 0.0274(9) -0.0004(8) -0.0017(8) 0.0028(9)
C24 0.0486(13) 0.0319(11) 0.0388(11) -0.0054(8) 0.0066(10) -0.0095(9)

loop_
_atom_type_symbol
_atom_type_description
_atom_type_scat_dispersion_real
_atom_type_scat_dispersion_imag
_atom_type_scat_source
C C 0.0033 0.0016 'International Tables Vol C Tables 4.2.6.8 and 6.1.1.4'
H H 0.0000 0.0000 'International Tables Vol C Tables 4.2.6.8 and 6.1.1.4'
N N 0.0061 0.0033 'International Tables Vol C Tables 4.2.6.8 and 6.1.1.4'
F F 0.0171 0.0103 'International Tables Vol C Tables 4.2.6.8 and 6.1.1.4'
Pd Pd -0.9988 1.0072 'International Tables Vol C Tables 4.2.6.8 and 6.1.1.4'

loop_
_geom_angle_atom_site_label_1
_geom_angle_atom_site_label_2
_geom_angle_atom_site_label_3
_geom_angle
C1 Pd1 N2 91.33(6)
C1 Pd1 N1 90.22(6)
N2 Pd1 N1 177.92(6)
C1 Pd1 F1 178.27(6)
N2 Pd1 F1 88.81(5)
N1 Pd1 F1 89.59(5)
C2 C1 C6 117.24(17)
C2 C1 Pd1 123.00(14)
C6 C1 Pd1 119.76(13)
C11 N1 C7 116.90(16)
C11 N1 Pd1 127.02(12)
C7 N1 Pd1 115.95(12)
C20 N2 C16 116.83(15)
C20 N2 Pd1 125.26(12)
C16 N2 Pd1 117.73(12)
C3 C2 C1 121.18(18)
C4 C3 C2 120.58(19)
C5 C4 C3 119.21(19)
C4 C5 C6 120.28(19)
C5 C6 C1 121.50(18)
N1 C7 C8 123.27(17)
C7 C8 C9 120.37(17)
C8 C9 C10 115.83(16)
C8 C9 C12 119.95(16)
C10 C9 C12 124.21(16)
C11 C10 C9 120.75(16)
N1 C11 C10 122.73(16)
C9 C12 C15 112.02(15)
C9 C12 C13 108.25(15)
C15 C12 C13 109.81(16)
C9 C12 C14 108.90(14)
C15 C12 C14 109.42(17)
C13 C12 C14 108.36(16)
N2 C16 C17 123.21(17)
C16 C17 C18 120.43(16)
C19 C18 C17 115.80(16)
C19 C18 C21 124.07(16)
C17 C18 C21 120.05(15)
C20 C19 C18 120.82(17)
N2 C20 C19 122.86(16)
C18 C21 C23 111.52(15)
C18 C21 C22 110.84(16)
C23 C21 C22 108.80(16)
C18 C21 C24 107.49(15)
C23 C21 C24 109.21(17)
C22 C21 C24 108.94(16)

loop_
_geom_bond_atom_site_label_1
_geom_bond_atom_site_label_2
_geom_bond_distance
Pd1 C1 1.978(2)
Pd1 N2 2.046(2)
Pd1 N1 2.052(2)
Pd1 F1 2.0785(18)
C1 C2 1.398(3)
C1 C6 1.403(3)
N1 C11 1.342(2)
N1 C7 1.353(2)
N2 C20 1.342(2)
N2 C16 1.349(2)
C2 C3 1.395(3)
C3 C4 1.387(3)
C4 C5 1.384(3)
C5 C6 1.393(3)
C7 C8 1.379(3)
C8 C9 1.397(3)
C9 C10 1.399(2)
C9 C12 1.529(3)
C10 C11 1.387(2)
C12 C15 1.532(3)
C12 C13 1.534(3)
C12 C14 1.540(3)
C16 C17 1.383(2)
C17 C18 1.396(3)
C18 C19 1.394(2)
C18 C21 1.532(2)
C19 C20 1.387(3)
C21 C23 1.536(3)
C21 C22 1.538(3)
C21 C24 1.545(3)

loop_
_geom_torsion_atom_site_label_1
_geom_torsion_atom_site_label_2
_geom_torsion_atom_site_label_3
_geom_torsion_atom_site_label_4
_geom_torsion
N2 Pd1 C1 C2 57.21(17)
N1 Pd1 C1 C2 -124.18(17)
F1 Pd1 C1 C2 152.0(18)
N2 Pd1 C1 C6 -123.08(16)
N1 Pd1 C1 C6 55.53(16)
F1 Pd1 C1 C6 -28.3(19)
C1 Pd1 N1 C11 35.51(17)
N2 Pd1 N1 C11 173.7(15)
F1 Pd1 N1 C11 -146.21(16)
C1 Pd1 N1 C7 -140.18(16)
N2 Pd1 N1 C7 -1.9(17)
F1 Pd1 N1 C7 38.10(16)
C1 Pd1 N2 C20 41.26(15)
N1 Pd1 N2 C20 -97.0(16)
F1 Pd1 N2 C20 -137.01(15)
C1 Pd1 N2 C16 -143.67(14)
N1 Pd1 N2 C16 78.1(16)
F1 Pd1 N2 C16 38.05(13)
C6 C1 C2 C3 -1.0(3)
Pd1 C1 C2 C3 178.72(15)
C1 C2 C3 C4 1.0(3)
C2 C3 C4 C5 -0.6(3)
C3 C4 C5 C6 0.2(3)
C4 C5 C6 C1 -0.3(3)
C2 C1 C6 C5 0.7(3)
Pd1 C1 C6 C5 -179.06(15)
C11 N1 C7 C8 -3.9(3)
Pd1 N1 C7 C8 172.20(18)
N1 C7 C8 C9 2.1(4)
C7 C8 C9 C10 1.7(3)
C7 C8 C9 C12 -177.37(19)
C8 C9 C10 C11 -3.5(3)
C12 C9 C10 C11 175.56(17)
C7 N1 C11 C10 2.1(3)
Pd1 N1 C11 C10 -173.59(14)
C9 C10 C11 N1 1.7(3)
C8 C9 C12 C15 177.42(18)
C10 C9 C12 C15 -1.6(3)
C8 C9 C12 C13 56.2(2)
C10 C9 C12 C13 -122.8(2)
C8 C9 C12 C14 -61.4(2)
C10 C9 C12 C14 119.6(2)
C20 N2 C16 C17 0.8(3)
Pd1 N2 C16 C17 -174.68(14)
N2 C16 C17 C18 1.2(3)
C16 C17 C18 C19 -1.6(3)
C16 C17 C18 C21 175.41(16)
C17 C18 C19 C20 0.3(3)
C21 C18 C19 C20 -176.65(17)
C16 N2 C20 C19 -2.2(3)
Pd1 N2 C20 C19 172.86(14)
C18 C19 C20 N2 1.8(3)
C19 C18 C21 C23 -13.3(2)
C17 C18 C21 C23 169.95(17)
C19 C18 C21 C22 -134.65(19)
C17 C18 C21 C22 48.6(2)
C19 C18 C21 C24 106.4(2)
C17 C18 C21 C24 -70.4(2)
